data_7106919
loop_
_publ_author_name
'Guo-Qiang Kong'
'Xuan Xu'
'Chao Zou'
'Chuan-De Wu'

_publ_section_title
;
 Two meta-organic frameworks based on a double azolium derivative:
 post-modification and catalytic activity
;
_journal_name_full Chem.Commun.
_journal_page_first 11005
_journal_paper_doi 10.1039/c1cc14393j
_journal_volume 47
_journal_year 2011
_chemical_formula_sum 'C44 H42 Cu2 N12 O23'
_chemical_formula_weight 1233.98
_chemical_name_systematic
;
?
;
_space_group_IT_number 14
_symmetry_cell_setting monoclinic
_symmetry_space_group_name_Hall '-P 2ybc'
_symmetry_space_group_name_H-M 'P 1 21/c 1'
_atom_sites_solution_hydrogens geom
_atom_sites_solution_primary direct
_atom_sites_solution_secondary difmap
_audit_creation_method SHELXL-97
_cell_angle_alpha 90.00
_cell_angle_beta 103.843(11)
_cell_angle_gamma 90.00
_cell_formula_units_Z 2
_cell_length_a 17.7000(19)
_cell_length_b 18.053(2)
_cell_length_c 8.6682(9)
_cell_measurement_reflns_used 11266
_cell_measurement_temperature 293(2)
_cell_measurement_theta_max 26.37
_cell_measurement_theta_min 2.67
_cell_volume 2689.4(5)
_computing_cell_refinement 'CrysAlisPro (Oxford Diffraction Ltd., 2010)'
_computing_data_collection 'CrysAlisPro (Oxford Diffraction Ltd., 2010)'
_computing_data_reduction 'CrysAlisPro (Oxford Diffraction Ltd., 2010)'
_computing_structure_refinement 'SHELXL-97 (Sheldrick, 1997)'
_computing_structure_solution 'SHELXS-97 (Sheldrick, 1990)'
_diffrn_ambient_temperature 293(2)
_diffrn_detector_area_resol_mean 10.3592
_diffrn_measured_fraction_theta_full 0.951
_diffrn_measured_fraction_theta_max 0.951
_diffrn_measurement_device_type 'Xcalibur, Atlas, Gemini ultra'
_diffrn_measurement_method '\w scans'
_diffrn_radiation_monochromator graphite
_diffrn_radiation_source 'fine-focus sealed tube'
_diffrn_radiation_type MoK\a
_diffrn_radiation_wavelength 0.71073
_diffrn_reflns_av_R_equivalents 0.0409
_diffrn_reflns_av_sigmaI/netI 0.0556
_diffrn_reflns_limit_h_max 17
_diffrn_reflns_limit_h_min -22
_diffrn_reflns_limit_k_max 22
_diffrn_reflns_limit_k_min -22
_diffrn_reflns_limit_l_max 10
_diffrn_reflns_limit_l_min -8
_diffrn_reflns_number 11266
_diffrn_reflns_theta_full 26.37
_diffrn_reflns_theta_max 26.37
_diffrn_reflns_theta_min 2.67
_diffrn_standards_interval_count none
_diffrn_standards_interval_time none
_diffrn_standards_number none
_exptl_absorpt_coefficient_mu 0.883
_exptl_absorpt_correction_T_max 0.907
_exptl_absorpt_correction_T_min 0.871
_exptl_absorpt_correction_type empirical
_exptl_absorpt_process_details CrysAlisPro
_exptl_crystal_colour blue
_exptl_crystal_density_diffrn 1.524
_exptl_crystal_density_method 'not measured'
_exptl_crystal_description bloc
_exptl_crystal_F_000 1264
_exptl_crystal_size_max 0.39
_exptl_crystal_size_mid 0.13
_exptl_crystal_size_min 0.11
_refine_diff_density_max 0.897
_refine_diff_density_min -0.292
_refine_diff_density_rms 0.113
_refine_ls_extinction_method none
_refine_ls_goodness_of_fit_ref 1.167
_refine_ls_hydrogen_treatment constr
_refine_ls_matrix_type full
_refine_ls_number_parameters 370
_refine_ls_number_reflns 5151
_refine_ls_number_restraints 0
_refine_ls_restrained_S_all 1.167
_refine_ls_R_factor_all 0.1236
_refine_ls_R_factor_gt 0.0819
_refine_ls_shift/su_max 0.000
_refine_ls_shift/su_mean 0.000
_refine_ls_structure_factor_coef Fsqd
_refine_ls_weighting_details 'calc w=1/[\s^2^(Fo^2^)+(0.0836P)^2^+1.6668P] where P=(Fo^2^+2Fc^2^)/3'
_refine_ls_weighting_scheme calc
_refine_ls_wR_factor_gt 0.1971
_refine_ls_wR_factor_ref 0.2243
_reflns_number_gt 3092
_reflns_number_total 5151
_reflns_threshold_expression >2sigma(I)
_cod_data_source_file c1cc14393j.txt
_cod_data_source_block New1
_cod_original_sg_symbol_H-M P2(1)/c
_cod_database_code 7106919

loop_
_symmetry_equiv_pos_as_xyz
'x, y, z'
'-x, y+1/2, -z+1/2'
'-x, -y, -z'
'x, -y-1/2, z-1/2'

loop_
_atom_site_label
_atom_site_type_symbol
_atom_site_fract_x
_atom_site_fract_y
_atom_site_fract_z
_atom_site_U_iso_or_equiv
_atom_site_adp_type
_atom_site_occupancy
_atom_site_symmetry_multiplicity
_atom_site_calc_flag
_atom_site_refinement_flags
Cu1 Cu 0.48651(4) 0.95126(4) 0.60457(8) 0.0648(3) Uani 1 1 d .
O1 O 0.4538(3) 1.1150(2) 0.4994(6) 0.0827(12) Uani 1 1 d .
O2 O 0.4295(3) 1.0332(2) 0.6739(5) 0.0799(12) Uani 1 1 d .
O3 O -0.3944(3) 1.4277(3) 0.0627(6) 0.0846(13) Uani 1 1 d .
O4 O -0.4142(2) 1.5120(3) 0.2382(5) 0.0794(12) Uani 1 1 d .
O5 O 0.4651(3) 0.8749(3) 0.7791(6) 0.0937(14) Uani 1 1 d .
H5A H 0.4436 0.8289 0.7467 0.112 Uiso 1 1 calc R
O6 O 0.1672(6) 0.8446(5) 0.5644(10) 0.157(3) Uani 1 1 d .
O7 O 0.0706(6) 0.9175(10) 0.4148(13) 0.255(7) Uani 1 1 d .
O8 O 0.1845(10) 0.9584(6) 0.5630(10) 0.234(6) Uani 1 1 d .
O9 O 0.9454(4) 0.9328(4) 1.0204(9) 0.141(2) Uani 1 1 d .
O10 O 0.8996(4) 0.8235(4) 0.9883(8) 0.124(2) Uani 1 1 d .
O11 O 0.8958(4) 0.8858(5) 1.1934(8) 0.158(3) Uani 1 1 d .
O101 O 0.3216(7) 0.8161(9) 0.7113(17) 0.154(6) Uani 0.50 1 d P
N1 N 0.2390(3) 1.3156(3) 0.8083(6) 0.0721(13) Uani 1 1 d .
N2 N 0.1447(3) 1.3693(3) 0.8786(6) 0.0797(15) Uani 1 1 d .
N3 N 0.0061(3) 1.3615(4) 0.8067(6) 0.0784(15) Uani 1 1 d .
N4 N -0.0962(3) 1.3674(3) 0.6159(6) 0.0795(15) Uani 1 1 d .
N5 N 0.1364(9) 0.9080(8) 0.5101(14) 0.160(4) Uani 1 1 d .
N6 N 0.9146(4) 0.8803(5) 1.0689(9) 0.0968(19) Uani 1 1 d .
C1 C 0.4241(3) 1.0953(4) 0.6105(8) 0.0682(15) Uani 1 1 d .
C2 C 0.3777(3) 1.1522(3) 0.6703(7) 0.0663(15) Uani 1 1 d .
C3 C 0.3147(4) 1.1323(4) 0.7277(8) 0.0756(17) Uani 1 1 d .
H3A H 0.3032 1.0824 0.7365 0.091 Uiso 1 1 calc R
C4 C 0.2683(4) 1.1853(4) 0.7722(8) 0.0748(16) Uani 1 1 d .
H4A H 0.2242 1.1715 0.8060 0.090 Uiso 1 1 calc R
C5 C 0.2875(3) 1.2581(3) 0.7662(7) 0.0659(15) Uani 1 1 d .
C6 C 0.3518(4) 1.2800(4) 0.7137(8) 0.0799(18) Uani 1 1 d .
H6A H 0.3646 1.3299 0.7112 0.096 Uiso 1 1 calc R
C7 C 0.3965(4) 1.2266(4) 0.6650(8) 0.0806(18) Uani 1 1 d .
H7A H 0.4397 1.2405 0.6282 0.097 Uiso 1 1 calc R
C8 C 0.1777(4) 1.3046(4) 0.8685(7) 0.0726(16) Uani 1 1 d .
H8A H 0.1609 1.2592 0.8983 0.087 Uiso 1 1 calc R
C9 C 0.2432(4) 1.3893(4) 0.7808(11) 0.097(2) Uani 1 1 d .
H9A H 0.2807 1.4128 0.7391 0.116 Uiso 1 1 calc R
C10 C 0.1842(5) 1.4222(5) 0.8241(12) 0.104(3) Uani 1 1 d .
H10A H 0.1727 1.4725 0.8176 0.124 Uiso 1 1 calc R
C11 C 0.0723(4) 1.3793(5) 0.9320(8) 0.095(2) Uani 1 1 d .
H11A H 0.0732 1.3476 1.0228 0.114 Uiso 1 1 calc R
H11B H 0.0685 1.4303 0.9648 0.114 Uiso 1 1 calc R
C12 C -0.0437(4) 1.4073(4) 0.7161(8) 0.0780(18) Uani 1 1 d .
H12A H -0.0421 1.4588 0.7218 0.094 Uiso 1 1 calc R
C13 C -0.0158(4) 1.2901(5) 0.7589(9) 0.095(2) Uani 1 1 d .
H13A H 0.0094 1.2471 0.8026 0.114 Uiso 1 1 calc R
C14 C -0.0784(4) 1.2931(4) 0.6410(9) 0.089(2) Uani 1 1 d .
H14A H -0.1053 1.2533 0.5857 0.107 Uiso 1 1 calc R
C15 C -0.2526(4) 1.3888(4) 0.2557(8) 0.086(2) Uani 1 1 d .
H15A H -0.2661 1.3699 0.1530 0.103 Uiso 1 1 calc R
C16 C -0.1842(4) 1.3677(5) 0.3568(8) 0.093(2) Uani 1 1 d .
H16A H -0.1511 1.3348 0.3230 0.112 Uiso 1 1 calc R
C17 C -0.1650(4) 1.3950(4) 0.5060(8) 0.0805(18) Uani 1 1 d .
C18 C -0.2119(4) 1.4465(4) 0.5584(8) 0.091(2) Uani 1 1 d .
H18A H -0.1972 1.4666 0.6600 0.109 Uiso 1 1 calc R
C19 C -0.2801(4) 1.4667(4) 0.4559(8) 0.0827(19) Uani 1 1 d .
H19A H -0.3126 1.5006 0.4885 0.099 Uiso 1 1 calc R
C20 C -0.3012(4) 1.4376(4) 0.3048(7) 0.0723(16) Uani 1 1 d .
C21 C -0.3768(4) 1.4609(4) 0.1934(8) 0.0718(16) Uani 1 1 d .
C22 C 0.4830(7) 0.8933(6) 0.9417(11) 0.141(4) Uani 1 1 d .
H22A H 0.4694 0.8527 1.0013 0.212 Uiso 1 1 calc R
H22B H 0.4542 0.9365 0.9575 0.212 Uiso 1 1 calc R
H22C H 0.5378 0.9031 0.9773 0.212 Uiso 1 1 calc R

loop_
_atom_site_aniso_label
_atom_site_aniso_U_11
_atom_site_aniso_U_22
_atom_site_aniso_U_33
_atom_site_aniso_U_23
_atom_site_aniso_U_13
_atom_site_aniso_U_12
Cu1 0.0559(4) 0.0733(5) 0.0633(5) -0.0015(3) 0.0103(3) 0.0049(3)
O1 0.086(3) 0.084(3) 0.085(3) 0.000(2) 0.032(3) 0.015(2)
O2 0.084(3) 0.079(3) 0.083(3) 0.001(2) 0.031(2) 0.015(2)
O3 0.068(3) 0.099(3) 0.078(3) -0.005(3) 0.000(2) 0.010(2)
O4 0.062(2) 0.091(3) 0.078(3) -0.001(2) 0.004(2) 0.008(2)
O5 0.112(4) 0.089(3) 0.085(3) 0.008(3) 0.030(3) -0.006(3)
O6 0.214(9) 0.114(5) 0.154(6) 0.010(5) 0.063(6) -0.014(5)
O7 0.132(7) 0.49(2) 0.140(7) -0.020(10) 0.024(6) -0.062(10)
O8 0.404(18) 0.180(9) 0.120(6) -0.009(6) 0.065(9) -0.091(10)
O9 0.163(6) 0.137(5) 0.139(6) 0.000(4) 0.068(5) -0.038(5)
O10 0.152(6) 0.099(4) 0.110(4) 0.011(4) 0.010(4) 0.002(4)
O11 0.149(6) 0.246(9) 0.085(4) -0.002(5) 0.037(4) -0.052(6)
O101 0.089(8) 0.211(14) 0.148(10) 0.048(10) 0.001(7) -0.072(9)
N1 0.063(3) 0.074(3) 0.075(3) -0.005(3) 0.008(3) 0.007(2)
N2 0.068(3) 0.095(4) 0.072(3) -0.016(3) 0.008(3) 0.018(3)
N3 0.067(3) 0.099(4) 0.068(3) -0.004(3) 0.013(3) 0.023(3)
N4 0.064(3) 0.101(4) 0.070(3) 0.004(3) 0.009(3) 0.013(3)
N5 0.209(13) 0.164(11) 0.133(9) -0.023(8) 0.095(9) -0.064(10)
N6 0.088(4) 0.113(6) 0.086(5) 0.021(4) 0.015(4) -0.002(4)
C1 0.060(3) 0.070(4) 0.072(4) -0.008(3) 0.011(3) 0.000(3)
C2 0.061(3) 0.072(4) 0.064(3) 0.001(3) 0.010(3) 0.006(3)
C3 0.077(4) 0.071(4) 0.082(4) 0.002(3) 0.024(3) 0.006(3)
C4 0.070(4) 0.076(4) 0.083(4) -0.003(3) 0.028(3) 0.002(3)
C5 0.062(3) 0.073(4) 0.058(3) -0.008(3) 0.006(3) 0.008(3)
C6 0.087(4) 0.065(4) 0.093(5) -0.007(3) 0.030(4) -0.001(3)
C7 0.070(4) 0.086(5) 0.092(4) -0.012(4) 0.031(4) -0.008(3)
C8 0.061(4) 0.082(4) 0.072(4) -0.004(3) 0.009(3) 0.011(3)
C9 0.083(5) 0.070(5) 0.138(7) -0.004(4) 0.028(5) -0.004(4)
C10 0.081(5) 0.082(5) 0.148(8) -0.020(5) 0.029(5) 0.008(4)
C11 0.078(4) 0.137(6) 0.064(4) -0.019(4) 0.006(4) 0.033(4)
C12 0.065(4) 0.099(5) 0.068(4) -0.001(4) 0.012(3) 0.018(4)
C13 0.073(4) 0.117(7) 0.091(5) 0.026(5) 0.011(4) 0.029(4)
C14 0.074(4) 0.086(5) 0.104(5) 0.006(4) 0.017(4) 0.011(4)
C15 0.074(4) 0.108(5) 0.071(4) -0.009(4) 0.009(3) 0.016(4)
C16 0.078(4) 0.130(6) 0.070(4) -0.008(4) 0.013(4) 0.023(4)
C17 0.056(3) 0.111(5) 0.072(4) 0.011(4) 0.009(3) 0.012(4)
C18 0.081(5) 0.122(6) 0.063(4) -0.004(4) 0.005(4) 0.013(4)
C19 0.072(4) 0.097(5) 0.072(4) 0.003(4) 0.002(3) 0.018(4)
C20 0.059(3) 0.087(4) 0.068(4) 0.010(3) 0.009(3) 0.002(3)
C21 0.060(4) 0.082(4) 0.071(4) 0.007(3) 0.011(3) -0.003(3)
C22 0.164(10) 0.153(9) 0.111(7) 0.014(6) 0.040(7) 0.006(8)

loop_
_atom_type_symbol
_atom_type_description
_atom_type_scat_dispersion_real
_atom_type_scat_dispersion_imag
_atom_type_scat_source
C C 0.0033 0.0016 'International Tables Vol C Tables 4.2.6.8 and 6.1.1.4'
H H 0.0000 0.0000 'International Tables Vol C Tables 4.2.6.8 and 6.1.1.4'
N N 0.0061 0.0033 'International Tables Vol C Tables 4.2.6.8 and 6.1.1.4'
O O 0.0106 0.0060 'International Tables Vol C Tables 4.2.6.8 and 6.1.1.4'
Cu Cu 0.3201 1.2651 'International Tables Vol C Tables 4.2.6.8 and 6.1.1.4'

loop_
_geom_angle_atom_site_label_1
_geom_angle_atom_site_label_2
_geom_angle_atom_site_label_3
_geom_angle
_geom_angle_site_symmetry_1
_geom_angle_site_symmetry_3
O3 Cu1 O1 88.4(2) 2_545 3_676
O3 Cu1 O2 89.6(2) 2_545 .
O1 Cu1 O2 167.59(19) 3_676 .
O3 Cu1 O4 167.8(2) 2_545 4_686
O1 Cu1 O4 88.46(19) 3_676 4_686
O2 Cu1 O4 91.0(2) . 4_686
O3 Cu1 O5 97.3(2) 2_545 .
O1 Cu1 O5 97.9(2) 3_676 .
O2 Cu1 O5 94.5(2) . .
O4 Cu1 O5 94.9(2) 4_686 .
O3 Cu1 Cu1 83.79(15) 2_545 3_676
O1 Cu1 Cu1 83.42(15) 3_676 3_676
O2 Cu1 Cu1 84.20(14) . 3_676
O4 Cu1 Cu1 84.12(14) 4_686 3_676
O5 Cu1 Cu1 178.29(14) . 3_676
C1 O1 Cu1 123.6(4) . 3_676
C1 O2 Cu1 122.4(4) . .
C21 O3 Cu1 123.4(4) . 2
C21 O4 Cu1 121.9(4) . 4_485
C22 O5 Cu1 121.3(5) . .
C22 O5 H5A 119.4 . .
Cu1 O5 H5A 119.4 . .
C8 N1 C9 107.5(6) . .
C8 N1 C5 125.6(6) . .
C9 N1 C5 126.7(6) . .
C8 N2 C10 109.4(6) . .
C8 N2 C11 124.2(7) . .
C10 N2 C11 126.3(7) . .
C12 N3 C13 107.8(6) . .
C12 N3 C11 128.2(7) . .
C13 N3 C11 124.0(6) . .
C12 N4 C14 109.1(6) . .
C12 N4 C17 126.4(6) . .
C14 N4 C17 124.3(6) . .
O8 N5 O7 125.3(16) . .
O8 N5 O6 108.3(14) . .
O7 N5 O6 126.3(13) . .
O11 N6 O9 119.2(9) . .
O11 N6 O10 120.4(9) . .
O9 N6 O10 120.3(8) . .
O2 C1 O1 126.4(6) . .
O2 C1 C2 117.4(6) . .
O1 C1 C2 116.1(6) . .
C3 C2 C7 119.1(6) . .
C3 C2 C1 120.7(6) . .
C7 C2 C1 120.1(6) . .
C2 C3 C4 120.8(6) . .
C2 C3 H3A 119.6 . .
C4 C3 H3A 119.6 . .
C5 C4 C3 119.3(6) . .
C5 C4 H4A 120.3 . .
C3 C4 H4A 120.3 . .
C4 C5 C6 121.4(6) . .
C4 C5 N1 120.9(6) . .
C6 C5 N1 117.6(6) . .
C7 C6 C5 118.7(6) . .
C7 C6 H6A 120.6 . .
C5 C6 H6A 120.6 . .
C6 C7 C2 120.6(6) . .
C6 C7 H7A 119.7 . .
C2 C7 H7A 119.7 . .
N2 C8 N1 108.1(6) . .
N2 C8 H8A 125.9 . .
N1 C8 H8A 125.9 . .
C10 C9 N1 107.9(7) . .
C10 C9 H9A 126.0 . .
N1 C9 H9A 126.0 . .
C9 C10 N2 107.1(7) . .
C9 C10 H10A 126.4 . .
N2 C10 H10A 126.4 . .
N3 C11 N2 110.4(5) . .
N3 C11 H11A 109.6 . .
N2 C11 H11A 109.6 . .
N3 C11 H11B 109.6 . .
N2 C11 H11B 109.6 . .
H11A C11 H11B 108.1 . .
N3 C12 N4 108.2(7) . .
N3 C12 H12A 125.9 . .
N4 C12 H12A 125.9 . .
C14 C13 N3 108.6(6) . .
C14 C13 H13A 125.7 . .
N3 C13 H13A 125.7 . .
C13 C14 N4 106.3(7) . .
C13 C14 H14A 126.9 . .
N4 C14 H14A 126.9 . .
C16 C15 C20 120.4(6) . .
C16 C15 H15A 119.8 . .
C20 C15 H15A 119.8 . .
C17 C16 C15 119.6(7) . .
C17 C16 H16A 120.2 . .
C15 C16 H16A 120.2 . .
C16 C17 C18 121.5(6) . .
C16 C17 N4 119.1(6) . .
C18 C17 N4 119.4(6) . .
C19 C18 C17 118.0(6) . .
C19 C18 H18A 121.0 . .
C17 C18 H18A 121.0 . .
C18 C19 C20 120.9(7) . .
C18 C19 H19A 119.5 . .
C20 C19 H19A 119.5 . .
C15 C20 C19 119.5(6) . .
C15 C20 C21 120.5(6) . .
C19 C20 C21 120.0(6) . .
O4 C21 O3 126.7(6) . .
O4 C21 C20 117.4(6) . .
O3 C21 C20 115.8(6) . .
O5 C22 H22A 109.5 . .
O5 C22 H22B 109.5 . .
H22A C22 H22B 109.5 . .
O5 C22 H22C 109.5 . .
H22A C22 H22C 109.5 . .
H22B C22 H22C 109.5 . .

loop_
_geom_bond_atom_site_label_1
_geom_bond_atom_site_label_2
_geom_bond_distance
_geom_bond_site_symmetry_2
Cu1 O3 1.953(4) 2_545
Cu1 O1 1.953(4) 3_676
Cu1 O2 1.965(4) .
Cu1 O4 1.974(4) 4_686
Cu1 O5 2.146(5) .
Cu1 Cu1 2.6506(15) 3_676
O1 C1 1.254(7) .
O1 Cu1 1.953(4) 3_676
O2 C1 1.242(7) .
O3 C21 1.253(8) .
O3 Cu1 1.952(4) 2
O4 C21 1.251(8) .
O4 Cu1 1.974(4) 4_485
O5 C22 1.409(10) .
O5 H5A 0.9300 .
O6 N5 1.306(14) .
O7 N5 1.268(15) .
O8 N5 1.255(12) .
O9 N6 1.217(8) .
O10 N6 1.233(9) .
O11 N6 1.207(9) .
N1 C8 1.326(8) .
N1 C9 1.357(9) .
N1 C5 1.448(7) .
N2 C8 1.317(8) .
N2 C10 1.335(10) .
N2 C11 1.475(9) .
N3 C12 1.322(8) .
N3 C13 1.381(9) .
N3 C11 1.430(8) .
N4 C12 1.323(8) .
N4 C14 1.383(9) .
N4 C17 1.444(8) .
C1 C2 1.483(8) .
C2 C3 1.374(9) .
C2 C7 1.387(9) .
C3 C4 1.375(9) .
C3 H3A 0.9300 .
C4 C5 1.362(9) .
C4 H4A 0.9300 .
C5 C6 1.381(9) .
C6 C7 1.376(9) .
C6 H6A 0.9300 .
C7 H7A 0.9300 .
C8 H8A 0.9300 .
C9 C10 1.330(10) .
C9 H9A 0.9300 .
C10 H10A 0.9300 .
C11 H11A 0.9700 .
C11 H11B 0.9700 .
C12 H12A 0.9300 .
C13 C14 1.316(10) .
C13 H13A 0.9300 .
C14 H14A 0.9300 .
C15 C16 1.368(9) .
C15 C20 1.369(9) .
C15 H15A 0.9300 .
C16 C17 1.349(9) .
C16 H16A 0.9300 .
C17 C18 1.393(10) .
C18 C19 1.366(9) .
C18 H18A 0.9300 .
C19 C20 1.377(9) .
C19 H19A 0.9300 .
C20 C21 1.509(9) .
C22 H22A 0.9600 .
C22 H22B 0.9600 .
C22 H22C 0.9600 .
